data_1001380
loop_
_publ_author_name
'Leclaire, A.'
'Borel, M. M.'
'Grandin, A.'
'Raveau, B.'

_publ_section_title
;
 A novel form of molybdenum(V) phosphate: \d-KMo~2~P~3~O~13~
;
_journal_coden_ASTM ZEKRDZ
_journal_issue 1-4
_journal_name_full
;
 Zeitschrift f\"ur Kristallographie
;
_journal_page_first 77
_journal_page_last 83
_journal_paper_doi 10.1524/zkri.1989.188.14.77
_journal_volume 188
_journal_year 1989
_chemical_formula_structural 'K (Mo2 P3 O13)'
_chemical_formula_sum 'K Mo2 O13 P3'
_chemical_name_systematic
;
Potassium tecto-dimolybdeno(V)triphosphate - \d
;
_space_group_IT_number 2
_symmetry_cell_setting triclinic
_symmetry_Int_Tables_number 2
_symmetry_space_group_name_Hall '-P 1'
_symmetry_space_group_name_H-M 'P -1'
_cell_angle_alpha 56.488(8)
_cell_angle_beta 55.588(7)
_cell_angle_gamma 68.868(7)
_cell_formula_units_Z 1
_cell_length_a 8.846(8)
_cell_length_b 8.846(9)
_cell_length_c 10.01(1)
_cell_volume 537.5
_refine_ls_R_factor_all 0.022
_cod_database_code 1001380

loop_
_symmetry_equiv_pos_as_xyz
x,y,z
-x,-y,-z

loop_
_atom_site_label
_atom_site_type_symbol
_atom_site_symmetry_multiplicity
_atom_site_Wyckoff_symbol
_atom_site_fract_x
_atom_site_fract_y
_atom_site_fract_z
_atom_site_occupancy
_atom_site_attached_hydrogens
_atom_site_calc_flag
Mo1 Mo5+ 2 i 0.00751(2) 0.17364(2) 0.16264(2) 0.5 0 d
Mo2 Mo5+ 2 i 0.34382(2) 0.33738(2) 0.32635(2) 0.5 0 d
P1 P5+ 2 i 0.26056(7) 0.48946(7) -0.01052(7) 0.5 0 d
P2 P5+ 2 i 0.08727(7) -0.26151(7) 0.35204(7) 0.5 0 d
P3 P5+ 2 i -0.1780(2) -0.1480(2) 0.2390(2) 0.5 0 d
K1 K1+ 1 d 0.5 0. 0. 0.5 0 d
K2 K1+ 1 h 0.5 0.5 0.5 0.5 0 d
O1 O2- 2 i -0.0816(2) 0.3959(2) 0.0006(2) 0.5 0 d
O2 O2- 2 i 0.1977(2) 0.1501(3) -0.1011(2) 0.5 0 d
O3 O2- 2 i 0.2327(2) 0.2916(2) 0.0600(3) 0.5 0 d
O4 O2- 2 i 0.1477(2) -0.0693(2) 0.2543(2) 0.5 0 d
O5 O2- 2 i -0.1649(2) 0.0411(2) 0.1981(3) 0.5 0 d
O6 O2- 2 i -0.1220(3) 0.1973(3) 0.3516(3) 0.5 0 d
O7 O2- 2 i 0.3147(2) 0.4996(2) 0.1041(2) 0.5 0 d
O8 O2- 2 i 0.5842(2) 0.4398(3) 0.2087(2) 0.5 0 d
O9 O2- 2 i 0.2462(2) 0.6009(2) 0.3503(3) 0.5 0 d
O10 O2- 2 i 0.3327(2) 0.2453(2) 0.5695(2) 0.5 0 d
O11 O2- 2 i 0.0741(2) 0.3017(3) 0.4590(2) 0.5 0 d
O12 O2- 2 i 0.4264(3) 0.1490(3) 0.3023(3) 0.5 0 d
O13 O2- 2 i 0.0109(2) -0.2605(2) 0.2392(2) 0.5 0 d

loop_
_atom_type_symbol
_atom_type_oxidation_number
Mo5+ 5.000
P5+ 5.000
K1+ 1.000
O2- -2.000
